data_4113568
loop_
_publ_author_name
'Terence L. Schull'
'James G. Kushmerick'
'Charles H. Patterson'
'Clifford George'
'Martin H. Moore'
'Steven K. Pollack'
'Ranganathan Shashidhar'

_publ_section_title
;
 Ligand Effects on Charge Transport in Platinum(II) Acetylides
;
_journal_name_full 'Journal of the American Chemical Society'
_journal_page_first 3202
_journal_page_last 3203
_journal_paper_doi 10.1021/ja029564o
_journal_volume 125
_journal_year 2003
_chemical_formula_sum 'C57 H45 Cl3 O8 P2 Pt S2'
_chemical_formula_weight 1285.43
_chemical_name_systematic
; 
 ? 
;
_space_group_IT_number 1
_symmetry_cell_setting triclinic
_symmetry_space_group_name_Hall 'P 1'
_symmetry_space_group_name_H-M 'P 1'
_atom_sites_solution_hydrogens geom
_atom_sites_solution_primary direct
_atom_sites_solution_secondary difmap
_audit_creation_method SHELXL-97
_cell_angle_alpha 85.14(1)
_cell_angle_beta 82.97(1)
_cell_angle_gamma 63.31(1)
_cell_formula_units_Z 1
_cell_length_a 10.198(2)
_cell_length_b 10.455(2)
_cell_length_c 14.959(3)
_cell_measurement_reflns_used 3286
_cell_measurement_temperature 293(2)
_cell_measurement_theta_max 62.09
_cell_measurement_theta_min 2.98
_cell_volume 1413.5(5)
_computing_cell_refinement 'Bruker SMART'
_computing_data_collection 'Bruker SMART'
_computing_data_reduction 'Bruker SHELXTL'
_computing_molecular_graphics 'Bruker SHELXTL'
_computing_publication_material 'Bruker SHELXTL'
_computing_structure_refinement 'SHELXL-97 (Sheldrick, 1997)'
_computing_structure_solution 'SHELXS-97 (Sheldrick, 1990)'
_diffrn_ambient_temperature 293(2)
_diffrn_measured_fraction_theta_full 0.717
_diffrn_measured_fraction_theta_max 0.717
_diffrn_measurement_device_type 'CCD area detector'
_diffrn_measurement_method 'omega scans'
_diffrn_radiation_monochromator graphite
_diffrn_radiation_source 'fine-focus sealed tube'
_diffrn_radiation_type CuK\a
_diffrn_radiation_wavelength 1.54178
_diffrn_reflns_av_R_equivalents 0.0392
_diffrn_reflns_av_sigmaI/netI 0.0802
_diffrn_reflns_limit_h_max 11
_diffrn_reflns_limit_h_min -11
_diffrn_reflns_limit_k_max 12
_diffrn_reflns_limit_k_min -10
_diffrn_reflns_limit_l_max 17
_diffrn_reflns_limit_l_min -14
_diffrn_reflns_number 5642
_diffrn_reflns_theta_full 66.67
_diffrn_reflns_theta_max 66.67
_diffrn_reflns_theta_min 2.98
_exptl_absorpt_coefficient_mu 7.599
_exptl_absorpt_correction_T_max 0.926
_exptl_absorpt_correction_T_min 0.296
_exptl_absorpt_correction_type multi-scan
_exptl_absorpt_process_details sadabs
_exptl_crystal_colour yellow
_exptl_crystal_density_diffrn 1.510
_exptl_crystal_description plate
_exptl_crystal_F_000 642
_exptl_crystal_size_max 0.16
_exptl_crystal_size_mid 0.07
_exptl_crystal_size_min 0.01
_refine_diff_density_max 1.525
_refine_diff_density_min -0.640
_refine_diff_density_rms 0.090
_refine_ls_abs_structure_details 'Flack H D (1983), Acta Cryst. A39, 876-881'
_refine_ls_abs_structure_Flack 0.25(3)
_refine_ls_extinction_method none
_refine_ls_goodness_of_fit_ref 1.014
_refine_ls_hydrogen_treatment mixed
_refine_ls_matrix_type full
_refine_ls_number_parameters 550
_refine_ls_number_reflns 4865
_refine_ls_number_restraints 23
_refine_ls_restrained_S_all 1.012
_refine_ls_R_factor_all 0.0560
_refine_ls_R_factor_gt 0.0510
_refine_ls_shift/su_max 0.219
_refine_ls_shift/su_mean 0.017
_refine_ls_structure_factor_coef Fsqd
_refine_ls_weighting_details 'calc w=1/[\s^2^(Fo^2^)+(0.0747P)^2^+0.0000P] where P=(Fo^2^+2Fc^2^)/3'
_refine_ls_weighting_scheme calc
_refine_ls_wR_factor_gt 0.1283
_refine_ls_wR_factor_ref 0.1327
_reflns_number_gt 4425
_reflns_number_total 4865
_reflns_threshold_expression >2sigma(I)
_cod_data_source_file ja029564osi20030122_025920_5.cif
_cod_data_source_block PtP(OPh)3
_cod_original_cell_volume 1413.4(4)
_cod_database_code 4113568

loop_
_symmetry_equiv_pos_as_xyz
'x, y, z'

loop_
_atom_site_label
_atom_site_type_symbol
_atom_site_fract_x
_atom_site_fract_y
_atom_site_fract_z
_atom_site_U_iso_or_equiv
_atom_site_adp_type
_atom_site_occupancy
_atom_site_symmetry_multiplicity
_atom_site_calc_flag
_atom_site_refinement_flags
_atom_site_disorder_assembly
_atom_site_disorder_group
Pt1 Pt 0.5059(5) 0.4970(5) 0.4927(3) 0.0587(2) Uani 1 1 d . . .
P1' P 0.4776(10) 0.3045(10) 0.4626(6) 0.059(2) Uani 1 1 d . . .
P2' P 0.5273(10) 0.6946(9) 0.5253(6) 0.058(3) Uani 1 1 d . . .
S1 S 0.261(2) 0.8605(19) -0.0755(11) 0.169(6) Uani 1 1 d D . .
S2 S 0.7618(14) 0.1203(14) 1.0594(7) 0.112(4) Uani 1 1 d D . .
C1 C 0.459(3) 0.591(3) 0.3697(12) 0.066(8) Uiso 1 1 d D . .
C2 C 0.416(3) 0.634(2) 0.2983(10) 0.069(9) Uani 1 1 d D . .
C3 C 0.370(2) 0.694(2) 0.2095(7) 0.089(12) Uani 1 1 d GD . .
C4 C 0.4733(19) 0.642(2) 0.1357(10) 0.108(13) Uani 1 1 d G . .
H4A H 0.5673 0.5705 0.1438 0.130 Uiso 1 1 calc R . .
C5 C 0.436(2) 0.698(2) 0.0496(8) 0.122(14) Uani 1 1 d G . .
H5A H 0.5055 0.6633 0.0002 0.146 Uiso 1 1 calc R . .
C6 C 0.296(2) 0.805(2) 0.0374(9) 0.081(9) Uani 1 1 d G . .
C7 C 0.1922(17) 0.857(2) 0.1113(13) 0.119(14) Uani 1 1 d G . .
H7A H 0.0981 0.9291 0.1032 0.143 Uiso 1 1 calc R . .
C8 C 0.229(2) 0.802(2) 0.1974(10) 0.145(17) Uani 1 1 d G . .
H8A H 0.1599 0.8363 0.2468 0.174 Uiso 1 1 calc R . .
C9 C 0.244(4) 1.035(2) -0.0714(19) 0.144(19) Uani 1 1 d D . .
O9 O 0.271(5) 1.095(4) -0.018(2) 0.225(19) Uani 1 1 d . . .
C10 C 0.198(4) 1.128(4) -0.155(2) 0.162(18) Uani 1 1 d D . .
H10A H 0.2077 1.2145 -0.1503 0.243 Uiso 1 1 calc R . .
H10B H 0.0965 1.1526 -0.1615 0.243 Uiso 1 1 calc R . .
H10C H 0.2587 1.0777 -0.2067 0.243 Uiso 1 1 calc R . .
C1' C 0.576(3) 0.405(2) 0.6143(12) 0.061(7) Uani 1 1 d D . .
C2' C 0.605(3) 0.351(3) 0.6864(13) 0.089(11) Uani 1 1 d D . .
C3' C 0.6353(19) 0.3010(18) 0.7791(10) 0.068(9) Uani 1 1 d GD . .
C4' C 0.5340(19) 0.364(2) 0.8522(16) 0.17(2) Uani 1 1 d G . .
H4'A H 0.4431 0.4404 0.8430 0.201 Uiso 1 1 calc R . .
C5' C 0.569(3) 0.312(3) 0.9392(13) 0.18(2) Uani 1 1 d G . .
H5'A H 0.5007 0.3542 0.9882 0.218 Uiso 1 1 calc R . .
C6' C 0.704(3) 0.198(3) 0.9531(8) 0.136(16) Uani 1 1 d G . .
C7' C 0.806(2) 0.135(2) 0.8799(13) 0.095(12) Uani 1 1 d G . .
H7'A H 0.8964 0.0584 0.8892 0.114 Uiso 1 1 calc R . .
C8' C 0.7711(17) 0.1866(17) 0.7929(10) 0.071(8) Uani 1 1 d G . .
H8'A H 0.8388 0.1445 0.7439 0.085 Uiso 1 1 calc R . .
C9' C 0.755(4) -0.046(2) 1.0697(18) 0.125(17) Uani 1 1 d D . .
O9' O 0.730(4) -0.086(3) 1.003(2) 0.170(14) Uani 1 1 d . . .
C10' C 0.784(4) -0.109(4) 1.163(2) 0.156(17) Uani 1 1 d D . .
H10D H 0.7778 -0.1985 1.1682 0.234 Uiso 1 1 calc R . .
H10E H 0.7115 -0.0443 1.2059 0.234 Uiso 1 1 calc R . .
H10F H 0.8804 -0.1251 1.1753 0.234 Uiso 1 1 calc R . .
O1A O 0.386(2) 0.337(2) 0.3832(14) 0.072(6) Uani 1 1 d . . .
C1A C 0.395(2) 0.2339(18) 0.3252(11) 0.076(10) Uani 1 1 d G . .
C2A C 0.416(2) 0.095(2) 0.3487(10) 0.119(13) Uani 1 1 d G . .
H2AA H 0.4290 0.0609 0.4079 0.143 Uiso 1 1 calc R . .
C3A C 0.416(2) 0.0076(17) 0.2835(14) 0.091(10) Uani 1 1 d G . .
H3AA H 0.4299 -0.0853 0.2993 0.109 Uiso 1 1 calc R . .
C4A C 0.396(2) 0.059(2) 0.1950(12) 0.091(10) Uani 1 1 d G . .
H4AA H 0.3967 0.0002 0.1514 0.109 Uiso 1 1 calc R . .
C5A C 0.376(2) 0.198(2) 0.1715(10) 0.099(10) Uani 1 1 d G . .
H5AA H 0.3626 0.2319 0.1122 0.119 Uiso 1 1 calc R . .
C6A C 0.375(2) 0.2851(18) 0.2366(13) 0.090(10) Uani 1 1 d G . .
H6AA H 0.3617 0.3780 0.2208 0.108 Uiso 1 1 calc R . .
O1B O 0.625(2) 0.166(2) 0.4464(15) 0.072(6) Uani 1 1 d . . .
C1B C 0.7417(17) 0.1850(19) 0.4018(11) 0.080(9) Uani 1 1 d G . .
C2B C 0.7539(17) 0.196(2) 0.3082(11) 0.099(10) Uani 1 1 d G . .
H2BA H 0.6777 0.2030 0.2768 0.119 Uiso 1 1 calc R . .
C3B C 0.880(2) 0.198(3) 0.2617(11) 0.136(14) Uani 1 1 d G . .
H3BA H 0.8880 0.2054 0.1991 0.163 Uiso 1 1 calc R . .
C4B C 0.9936(18) 0.188(2) 0.3087(15) 0.099(12) Uani 1 1 d G . .
H4BA H 1.0779 0.1889 0.2776 0.119 Uiso 1 1 calc R . .
C5B C 0.981(2) 0.177(3) 0.4023(15) 0.128(13) Uani 1 1 d G . .
H5BA H 1.0576 0.1700 0.4338 0.154 Uiso 1 1 calc R . .
C6B C 0.855(2) 0.175(2) 0.4489(11) 0.118(11) Uani 1 1 d G . .
H6BA H 0.8473 0.1675 0.5115 0.141 Uiso 1 1 calc R . .
O1C O 0.416(2) 0.2249(19) 0.5386(12) 0.073(6) Uani 1 1 d . . .
C1C C 0.2620(18) 0.279(2) 0.5764(16) 0.072(8) Uani 1 1 d G . .
C2C C 0.183(3) 0.412(2) 0.6150(17) 0.170(18) Uani 1 1 d G . .
H2CA H 0.2276 0.4709 0.6189 0.204 Uiso 1 1 calc R . .
C3C C 0.036(3) 0.456(2) 0.6479(18) 0.171(18) Uani 1 1 d G . .
H3CA H -0.0174 0.5452 0.6738 0.205 Uiso 1 1 calc R . .
C4C C -0.0316(18) 0.368(3) 0.6421(17) 0.106(11) Uani 1 1 d G . .
H4CA H -0.1298 0.3977 0.6641 0.127 Uiso 1 1 calc R . .
C5C C 0.048(2) 0.235(3) 0.6034(17) 0.18(2) Uani 1 1 d G . .
H5CA H 0.0028 0.1758 0.5996 0.220 Uiso 1 1 calc R . .
C6C C 0.195(2) 0.190(2) 0.5706(16) 0.136(13) Uani 1 1 d G . .
H6CA H 0.2478 0.1015 0.5447 0.164 Uiso 1 1 calc R . .
O1D O 0.622(2) 0.671(2) 0.6097(14) 0.078(7) Uani 1 1 d . . .
C1D C 0.6264(18) 0.7622(13) 0.6699(10) 0.058(8) Uani 1 1 d G . .
C2D C 0.5992(17) 0.9015(15) 0.6423(9) 0.055(7) Uani 1 1 d G . .
H2DA H 0.5817 0.9323 0.5828 0.066 Uiso 1 1 calc R . .
C3D C 0.5981(19) 0.9948(13) 0.7036(13) 0.085(11) Uani 1 1 d G . .
H3DA H 0.5799 1.0881 0.6851 0.102 Uiso 1 1 calc R . .
C4D C 0.624(2) 0.9488(19) 0.7924(11) 0.098(11) Uani 1 1 d G . .
H4DA H 0.6236 1.0113 0.8334 0.118 Uiso 1 1 calc R . .
C5D C 0.652(2) 0.809(2) 0.8200(9) 0.079(8) Uani 1 1 d G . .
H5DA H 0.6690 0.7787 0.8794 0.095 Uiso 1 1 calc R . .
C6D C 0.653(2) 0.7162(15) 0.7587(11) 0.075(9) Uani 1 1 d G . .
H6DA H 0.6708 0.6229 0.7772 0.091 Uiso 1 1 calc R . .
O1E O 0.598(2) 0.7665(14) 0.4474(12) 0.068(6) Uani 1 1 d . . .
C1E C 0.7378(16) 0.709(2) 0.4192(14) 0.068(8) Uiso 1 1 d G . .
C2E C 0.828(2) 0.5640(18) 0.4065(17) 0.133(12) Uani 1 1 d G . .
H2EA H 0.7886 0.4985 0.4185 0.159 Uiso 1 1 calc R . .
C3E C 0.976(2) 0.5169(14) 0.376(2) 0.179(19) Uani 1 1 d G . .
H3EA H 1.0356 0.4199 0.3672 0.215 Uiso 1 1 calc R . .
C4E C 1.0338(16) 0.6148(19) 0.3577(17) 0.118(14) Uani 1 1 d G . .
H4EA H 1.1328 0.5833 0.3372 0.141 Uiso 1 1 calc R . .
C5E C 0.9440(19) 0.7598(17) 0.3705(13) 0.071(7) Uani 1 1 d G . .
H5EA H 0.9830 0.8253 0.3584 0.085 Uiso 1 1 calc R . .
C6E C 0.7960(18) 0.8069(14) 0.4012(12) 0.062(5) Uani 1 1 d G . .
H6EA H 0.7360 0.9039 0.4097 0.074 Uiso 1 1 calc R . .
O1F O 0.374(2) 0.8316(18) 0.5495(13) 0.060(6) Uani 1 1 d . . .
C1F C 0.2508(16) 0.821(2) 0.6009(13) 0.062(7) Uani 1 1 d G . .
C2F C 0.250(2) 0.777(2) 0.6912(13) 0.139(15) Uani 1 1 d G . .
H2FA H 0.3333 0.7520 0.7215 0.167 Uiso 1 1 calc R . .
C3F C 0.126(3) 0.771(3) 0.7362(12) 0.126(14) Uani 1 1 d G . .
H3FA H 0.1253 0.7414 0.7966 0.152 Uiso 1 1 calc R . .
C4F C 0.002(2) 0.809(2) 0.6909(18) 0.120(13) Uani 1 1 d G . .
H4FA H -0.0819 0.8044 0.7210 0.144 Uiso 1 1 calc R . .
C5F C 0.0020(18) 0.853(3) 0.6006(18) 0.139(15) Uani 1 1 d G . .
H5FA H -0.0810 0.8781 0.5703 0.167 Uiso 1 1 calc R . .
C6F C 0.127(2) 0.859(2) 0.5556(12) 0.100(9) Uani 1 1 d G . .
H6FA H 0.1270 0.8887 0.4952 0.119 Uiso 1 1 calc R . .
C1S C 0.9388(19) -0.438(2) 1.0226(14) 0.170 Uiso 0.48(3) 1 d PD A 1
H1SA H 0.8619 -0.3390 1.0256 0.204 Uiso 0.48(3) 1 calc PR A 1
Cl1 Cl 0.982(3) -0.496(3) 1.1307(13) 0.237(13) Uiso 0.48(3) 1 d PD A 1
Cl2 Cl 0.867(3) -0.535(3) 0.9776(17) 0.217(14) Uiso 0.48(3) 1 d PD A 1
Cl3 Cl 1.086(3) -0.436(3) 0.9557(17) 0.240(14) Uiso 0.48(3) 1 d PD A 1
C1S' C 1.053(2) -0.538(2) 1.0067(14) 0.170 Uiso 0.52(3) 1 d PD A 2
H1SB H 1.1297 -0.6369 0.9983 0.204 Uiso 0.52(3) 1 calc PR A 2
Cl1' Cl 1.139(2) -0.441(3) 1.0355(18) 0.227(12) Uiso 0.52(3) 1 d PD A 2
Cl2' Cl 0.927(2) -0.544(3) 1.0913(18) 0.253(12) Uiso 0.52(3) 1 d PD A 2
Cl3' Cl 0.978(4) -0.478(4) 0.9064(17) 0.34(2) Uiso 0.52(3) 1 d PD A 2

loop_
_atom_site_aniso_label
_atom_site_aniso_U_11
_atom_site_aniso_U_22
_atom_site_aniso_U_33
_atom_site_aniso_U_23
_atom_site_aniso_U_13
_atom_site_aniso_U_12
Pt1 0.0642(4) 0.0453(3) 0.0686(4) 0.0014(2) -0.0079(2) -0.0262(3)
P1' 0.052(5) 0.053(5) 0.059(5) -0.010(4) 0.007(4) -0.015(5)
P2' 0.071(6) 0.037(5) 0.083(6) 0.013(4) -0.030(4) -0.034(5)
S1 0.213(15) 0.171(14) 0.116(10) -0.007(9) -0.028(9) -0.076(12)
S2 0.145(8) 0.143(9) 0.051(5) 0.027(5) -0.049(5) -0.062(7)
C2 0.11(2) 0.050(16) 0.062(18) -0.016(14) -0.006(15) -0.049(17)
C3 0.15(3) 0.10(3) 0.053(19) 0.003(18) 0.015(18) -0.09(3)
C4 0.11(3) 0.12(2) 0.039(15) 0.039(15) -0.018(15) 0.00(2)
C5 0.16(3) 0.14(3) 0.014(9) 0.006(12) 0.021(13) -0.03(2)
C6 0.087(19) 0.10(2) 0.049(18) 0.043(15) -0.011(14) -0.044(18)
C7 0.09(2) 0.13(3) 0.13(3) -0.03(2) 0.010(19) -0.03(2)
C8 0.11(3) 0.19(4) 0.11(3) 0.09(2) -0.05(2) -0.06(3)
C9 0.15(3) 0.23(5) 0.07(2) 0.08(2) -0.06(2) -0.11(3)
O9 0.34(5) 0.20(3) 0.16(3) 0.04(2) -0.16(3) -0.13(3)
C10 0.13(3) 0.15(3) 0.19(4) 0.07(3) 0.00(2) -0.06(3)
C1' 0.032(10) 0.025(9) 0.113(18) 0.001(8) -0.009(9) -0.002(8)
C2' 0.061(17) 0.08(2) 0.12(3) 0.020(19) -0.040(17) -0.025(17)
C3' 0.071(17) 0.048(17) 0.09(2) 0.006(14) -0.040(15) -0.024(15)
C4' 0.12(4) 0.16(4) 0.18(4) -0.07(3) 0.03(3) -0.02(3)
C5' 0.12(3) 0.12(3) 0.24(5) -0.01(3) -0.03(3) 0.01(3)
C6' 0.18(4) 0.16(4) 0.09(3) -0.03(2) -0.01(3) -0.09(4)
C7' 0.092(19) 0.16(3) 0.07(2) 0.093(18) -0.050(15) -0.09(2)
C8' 0.077(18) 0.062(16) 0.074(18) -0.015(13) 0.016(13) -0.035(16)
C9' 0.11(2) 0.046(16) 0.16(4) -0.005(19) 0.04(2) 0.003(16)
O9' 0.28(4) 0.12(2) 0.11(2) 0.011(16) 0.02(2) -0.10(2)
C10' 0.12(2) 0.18(3) 0.068(16) 0.055(17) -0.022(15) 0.01(2)
O1A 0.068(12) 0.039(10) 0.083(13) 0.017(9) -0.017(10) -0.002(9)
C1A 0.068(16) 0.06(2) 0.09(2) 0.037(15) -0.007(15) -0.024(17)
C2A 0.13(3) 0.15(3) 0.09(2) -0.069(19) -0.010(18) -0.07(2)
C3A 0.10(2) 0.10(2) 0.060(19) -0.004(17) 0.006(16) -0.03(2)
C4A 0.070(15) 0.09(2) 0.12(2) -0.075(18) 0.002(15) -0.029(17)
C5A 0.13(2) 0.10(2) 0.08(2) 0.017(17) -0.044(19) -0.06(2)
C6A 0.092(18) 0.10(2) 0.10(2) -0.041(16) -0.012(14) -0.053(17)
O1B 0.062(12) 0.048(12) 0.098(14) 0.002(10) 0.023(9) -0.025(10)
C1B 0.11(2) 0.034(13) 0.078(15) 0.002(10) -0.063(15) -0.006(13)
C2B 0.054(14) 0.17(3) 0.080(19) -0.034(19) 0.037(13) -0.067(18)
C3B 0.16(3) 0.18(3) 0.08(2) 0.01(2) -0.04(2) -0.08(3)
C4B 0.059(15) 0.14(3) 0.13(3) -0.05(2) 0.035(16) -0.074(19)
C5B 0.090(19) 0.16(3) 0.11(2) 0.04(2) -0.013(17) -0.041(18)
C6B 0.056(13) 0.15(2) 0.12(2) 0.023(19) -0.002(14) -0.027(16)
O1C 0.064(13) 0.067(12) 0.074(12) -0.024(9) 0.014(9) -0.018(10)
C1C 0.053(11) 0.079(14) 0.106(16) 0.008(10) 0.014(9) -0.056(11)
C2C 0.22(4) 0.10(2) 0.21(3) -0.07(2) 0.14(3) -0.12(3)
C3C 0.12(2) 0.069(17) 0.31(5) -0.04(2) 0.12(3) -0.053(18)
C4C 0.12(3) 0.12(3) 0.10(2) -0.010(19) 0.016(18) -0.08(2)
C5C 0.082(19) 0.33(6) 0.17(3) -0.07(3) 0.05(2) -0.13(3)
C6C 0.10(2) 0.14(3) 0.18(4) -0.03(2) 0.01(2) -0.07(2)
O1D 0.102(15) 0.062(12) 0.094(14) -0.021(9) -0.032(11) -0.050(12)
C1D 0.065(14) 0.054(18) 0.069(16) -0.021(12) -0.027(12) -0.030(14)
C2D 0.054(13) 0.048(12) 0.077(17) 0.040(11) -0.030(12) -0.035(11)
C3D 0.11(2) 0.078(19) 0.11(2) 0.003(17) -0.045(19) -0.07(2)
C4D 0.14(3) 0.11(2) 0.09(2) 0.036(15) -0.038(17) -0.10(2)
C5D 0.098(19) 0.08(2) 0.077(19) -0.028(15) -0.009(14) -0.052(18)
C6D 0.084(16) 0.083(17) 0.073(18) 0.047(14) -0.036(14) -0.051(15)
O1E 0.081(14) 0.035(8) 0.112(15) 0.044(8) -0.032(11) -0.048(9)
C2E 0.076(15) 0.051(14) 0.24(3) -0.031(16) 0.082(17) -0.024(13)
C3E 0.14(3) 0.12(3) 0.26(4) -0.06(3) 0.14(3) -0.07(2)
C4E 0.044(14) 0.09(2) 0.18(3) 0.02(2) 0.025(17) -0.012(16)
C5E 0.114(19) 0.046(11) 0.071(13) 0.010(9) -0.013(13) -0.052(13)
C6E 0.053(12) 0.058(13) 0.085(14) -0.005(10) 0.006(10) -0.037(12)
O1F 0.057(11) 0.033(10) 0.089(13) -0.009(9) -0.028(10) -0.014(9)
C1F 0.034(10) 0.051(14) 0.099(17) -0.040(12) 0.037(10) -0.022(10)
C2F 0.15(4) 0.16(3) 0.11(3) 0.01(2) -0.05(2) -0.06(3)
C3F 0.10(2) 0.18(3) 0.13(3) -0.04(2) 0.07(2) -0.11(2)
C4F 0.09(2) 0.10(3) 0.14(3) -0.02(2) 0.02(2) -0.018(19)
C5F 0.071(16) 0.26(4) 0.11(2) -0.06(3) 0.028(15) -0.10(2)
C6F 0.082(17) 0.17(3) 0.061(13) 0.005(14) -0.013(11) -0.071(18)

loop_
_atom_type_symbol
_atom_type_description
_atom_type_scat_dispersion_real
_atom_type_scat_dispersion_imag
_atom_type_scat_source
C C 0.0181 0.0091 'International Tables Vol C Tables 4.2.6.8 and 6.1.1.4'
H H 0.0000 0.0000 'International Tables Vol C Tables 4.2.6.8 and 6.1.1.4'
O O 0.0492 0.0322 'International Tables Vol C Tables 4.2.6.8 and 6.1.1.4'
P P 0.2955 0.4335 'International Tables Vol C Tables 4.2.6.8 and 6.1.1.4'
Pt Pt -4.5932 6.9264 'International Tables Vol C Tables 4.2.6.8 and 6.1.1.4'
S S 0.3331 0.5567 'International Tables Vol C Tables 4.2.6.8 and 6.1.1.4'
Cl Cl 0.3639 0.7018 'International Tables Vol C Tables 4.2.6.8 and 6.1.1.4'

loop_
_geom_angle_atom_site_label_1
_geom_angle_atom_site_label_2
_geom_angle_atom_site_label_3
_geom_angle
C1 Pt1 C1' 173.2(14)
C1 Pt1 P1' 94.2(9)
C1' Pt1 P1' 89.9(8)
C1 Pt1 P2' 86.0(9)
C1' Pt1 P2' 90.0(8)
P1' Pt1 P2' 178.2(4)
O1A P1' O1B 110.4(12)
O1A P1' O1C 107.3(12)
O1B P1' O1C 91.3(11)
O1A P1' Pt1 110.6(9)
O1B P1' Pt1 114.4(9)
O1C P1' Pt1 121.3(8)
O1E P2' O1F 99.0(10)
O1E P2' O1D 104.1(11)
O1F P2' O1D 105.0(11)
O1E P2' Pt1 118.2(8)
O1F P2' Pt1 114.6(7)
O1D P2' Pt1 114.0(8)
C9 S1 C6 98.2(13)
C6' S2 C9' 107.5(13)
C2 C1 Pt1 169(3)
C1 C2 C3 176(3)
C4 C3 C8 120.0
C4 C3 C2 117.5(17)
C8 C3 C2 122.5(17)
C3 C4 C5 120.0
C4 C5 C6 120.0
C7 C6 C5 120.0
C7 C6 S1 124.6(13)
C5 C6 S1 115.4(13)
C6 C7 C8 120.0
C7 C8 C3 120.0
O9 C9 C10 110(3)
O9 C9 S1 134(2)
C10 C9 S1 116(2)
C2' C1' Pt1 174(2)
C1' C2' C3' 174(3)
C4' C3' C8' 120.0
C4' C3' C2' 122.3(18)
C8' C3' C2' 117.7(18)
C5' C4' C3' 120.0
C4' C5' C6' 120.0
C7' C6' C5' 120.0
C7' C6' S2 115.2(16)
C5' C6' S2 124.8(16)
C8' C7' C6' 120.0
C7' C8' C3' 120.0
O9' C9' C10' 133(2)
O9' C9' S2 116(2)
C10' C9' S2 110(2)
C1A O1A P1' 124.3(15)
C2A C1A C6A 120.0
C2A C1A O1A 127.0(14)
C6A C1A O1A 112.9(14)
C1A C2A C3A 120.0
C2A C3A C4A 120.0
C5A C4A C3A 120.0
C4A C5A C6A 120.0
C5A C6A C1A 120.0
C1B O1B P1' 115.8(15)
O1B C1B C2B 119.2(15)
O1B C1B C6B 120.3(15)
C2B C1B C6B 120.0
C3B C2B C1B 120.0
C4B C3B C2B 120.0
C3B C4B C5B 120.0
C4B C5B C6B 120.0
C5B C6B C1B 120.0
C1C O1C P1' 125.1(15)
C2C C1C C6C 120.0
C2C C1C O1C 123.5(16)
C6C C1C O1C 116.5(16)
C3C C2C C1C 120.0
C2C C3C C4C 120.0
C3C C4C C5C 120.0
C6C C5C C4C 120.0
C5C C6C C1C 120.0
C1D O1D P2' 133.7(16)
O1D C1D C2D 119.9(12)
O1D C1D C6D 120.0(12)
C2D C1D C6D 120.0
C3D C2D C1D 120.0
C2D C3D C4D 120.0
C3D C4D C5D 120.0
C4D C5D C6D 120.0
C5D C6D C1D 120.0
C1E O1E P2' 123.2(13)
O1E C1E C2E 125.8(14)
O1E C1E C6E 114.2(14)
C2E C1E C6E 120.0
C1E C2E C3E 120.0
C2E C3E C4E 120.0
C5E C4E C3E 120.0
C6E C5E C4E 120.0
C5E C6E C1E 120.0
C1F O1F P2' 122.9(14)
C2F C1F C6F 120.0
C2F C1F O1F 123.8(15)
C6F C1F O1F 116.2(15)
C1F C2F C3F 120.0
C4F C3F C2F 120.0
C5F C4F C3F 120.0
C4F C5F C6F 120.0
C5F C6F C1F 120.0
Cl2 C1S Cl3 112.1(5)
Cl2 C1S Cl1 111.7(5)
Cl3 C1S Cl1 111.6(5)
Cl1' C1S' Cl2' 111.6(5)
Cl1' C1S' Cl3' 111.9(5)
Cl2' C1S' Cl3' 111.9(5)

loop_
_geom_bond_atom_site_label_1
_geom_bond_atom_site_label_2
_geom_bond_distance
Pt1 C1 2.017(15)
Pt1 C1' 2.037(14)
Pt1 P1' 2.246(9)
Pt1 P2' 2.270(7)
P1' O1A 1.525(19)
P1' O1B 1.56(2)
P1' O1C 1.58(2)
P2' O1E 1.602(17)
P2' O1F 1.60(2)
P2' O1D 1.621(19)
S1 C9 1.766(10)
S1 C6 1.765(18)
S2 C6' 1.764(16)
S2 C9' 1.761(10)
C1 C2 1.179(12)
C2 C3 1.458(12)
C3 C4 1.3900
C3 C8 1.3900
C4 C5 1.3900
C5 C6 1.3900
C6 C7 1.3900
C7 C8 1.3900
C9 O9 1.18(4)
C9 C10 1.503(10)
C1' C2' 1.180(12)
C2' C3' 1.458(12)
C3' C4' 1.3900
C3' C8' 1.3900
C4' C5' 1.3900
C5' C6' 1.3900
C6' C7' 1.3900
C7' C8' 1.3900
C9' O9' 1.22(4)
C9' C10' 1.499(10)
O1A C1A 1.40(2)
C1A C2A 1.3900
C1A C6A 1.3900
C2A C3A 1.3900
C3A C4A 1.3900
C4A C5A 1.3900
C5A C6A 1.3900
O1B C1B 1.38(2)
C1B C2B 1.3900
C1B C6B 1.3900
C2B C3B 1.3900
C3B C4B 1.3900
C4B C5B 1.3900
C5B C6B 1.3900
O1C C1C 1.47(2)
C1C C2C 1.3900
C1C C6C 1.3900
C2C C3C 1.3900
C3C C4C 1.3900
C4C C5C 1.3900
C5C C6C 1.3900
O1D C1D 1.383(19)
C1D C2D 1.3900
C1D C6D 1.3900
C2D C3D 1.3900
C3D C4D 1.3900
C4D C5D 1.3900
C5D C6D 1.3900
O1E C1E 1.31(2)
C1E C2E 1.3900
C1E C6E 1.3900
C2E C3E 1.3900
C3E C4E 1.3900
C4E C5E 1.3900
C5E C6E 1.3900
O1F C1F 1.43(2)
C1F C2F 1.3900
C1F C6F 1.3900
C2F C3F 1.3900
C3F C4F 1.3900
C4F C5F 1.3900
C5F C6F 1.3900
C1S Cl2 1.710(10)
C1S Cl3 1.711(10)
C1S Cl1 1.714(10)
C1S' Cl1' 1.712(10)
C1S' Cl2' 1.712(10)
C1S' Cl3' 1.712(10)

loop_
_geom_torsion_atom_site_label_1
_geom_torsion_atom_site_label_2
_geom_torsion_atom_site_label_3
_geom_torsion_atom_site_label_4
_geom_torsion
C1 Pt1 P1' O1A -20.2(12)
C1' Pt1 P1' O1A 165.3(12)
P2' Pt1 P1' O1A 78(14)
C1 Pt1 P1' O1B 105.2(13)
C1' Pt1 P1' O1B -69.3(12)
P2' Pt1 P1' O1B -157(13)
C1 Pt1 P1' O1C -147.0(13)
C1' Pt1 P1' O1C 38.4(11)
P2' Pt1 P1' O1C -49(14)
C1 Pt1 P2' O1E -36.8(11)
C1' Pt1 P2' O1E 137.7(11)
P1' Pt1 P2' O1E -135(14)
C1 Pt1 P2' O1F 79.4(12)
C1' Pt1 P2' O1F -106.2(11)
P1' Pt1 P2' O1F -19(14)
C1 Pt1 P2' O1D -159.6(14)
C1' Pt1 P2' O1D 14.8(12)
P1' Pt1 P2' O1D 103(14)
C1' Pt1 C1 C2 157(9)
P1' Pt1 C1 C2 30(14)
P2' Pt1 C1 C2 -148(14)
Pt1 C1 C2 C3 176(31)
C1 C2 C3 C4 75(42)
C1 C2 C3 C8 -103(42)
C8 C3 C4 C5 0.0
C2 C3 C4 C5 -178.5(19)
C3 C4 C5 C6 0.0
C4 C5 C6 C7 0.0
C4 C5 C6 S1 -177.2(16)
C9 S1 C6 C7 70(2)
C9 S1 C6 C5 -112.6(18)
C5 C6 C7 C8 0.0
S1 C6 C7 C8 176.9(18)
C6 C7 C8 C3 0.0
C4 C3 C8 C7 0.0
C2 C3 C8 C7 178.5(19)
C6 S1 C9 O9 12(5)
C6 S1 C9 C10 -174(3)
C1 Pt1 C1' C2' 174(18)
P1' Pt1 C1' C2' -59(25)
P2' Pt1 C1' C2' 119(25)
Pt1 C1' C2' C3' -93(36)
C1' C2' C3' C4' 45(28)
C1' C2' C3' C8' -135(27)
C8' C3' C4' C5' 0.0
C2' C3' C4' C5' -180(2)
C3' C4' C5' C6' 0.0
C4' C5' C6' C7' 0.0
C4' C5' C6' S2 -179.3(18)
C9' S2 C6' C7' -73.2(18)
C9' S2 C6' C5' 106.2(17)
C5' C6' C7' C8' 0.0
S2 C6' C7' C8' 179.4(16)
C6' C7' C8' C3' 0.0
C4' C3' C8' C7' 0.0
C2' C3' C8' C7' 179.6(19)
C6' S2 C9' O9' 7(4)
C6' S2 C9' C10' -173(2)
O1B P1' O1A C1A 26(2)
O1C P1' O1A C1A -73(2)
Pt1 P1' O1A C1A 153.2(17)
P1' O1A C1A C2A 38(3)
P1' O1A C1A C6A -144.7(16)
C6A C1A C2A C3A 0.0
O1A C1A C2A C3A 177(2)
C1A C2A C3A C4A 0.0
C2A C3A C4A C5A 0.0
C3A C4A C5A C6A 0.0
C4A C5A C6A C1A 0.0
C2A C1A C6A C5A 0.0
O1A C1A C6A C5A -177.4(18)
O1A P1' O1B C1B 89.2(19)
O1C P1' O1B C1B -161.8(18)
Pt1 P1' O1B C1B -36(2)
P1' O1B C1B C2B -83(2)
P1' O1B C1B C6B 104.8(17)
O1B C1B C2B C3B -171.9(18)
C6B C1B C2B C3B 0.0
C1B C2B C3B C4B 0.0
C2B C3B C4B C5B 0.0
C3B C4B C5B C6B 0.0
C4B C5B C6B C1B 0.0
O1B C1B C6B C5B 171.8(18)
C2B C1B C6B C5B 0.0
O1A P1' O1C C1C -54(2)
O1B P1' O1C C1C -165.9(19)
Pt1 P1' O1C C1C 74(2)
P1' O1C C1C C2C -56(2)
P1' O1C C1C C6C 123.0(16)
C6C C1C C2C C3C 0.0
O1C C1C C2C C3C 179(2)
C1C C2C C3C C4C 0.0
C2C C3C C4C C5C 0.0
C3C C4C C5C C6C 0.0
C4C C5C C6C C1C 0.0
C2C C1C C6C C5C 0.0
O1C C1C C6C C5C -179(2)
O1E P2' O1D C1D 74(3)
O1F P2' O1D C1D -30(3)
Pt1 P2' O1D C1D -156(2)
P2' O1D C1D C2D -33(3)
P2' O1D C1D C6D 145.1(19)
O1D C1D C2D C3D 177.8(18)
C6D C1D C2D C3D 0.0
C1D C2D C3D C4D 0.0
C2D C3D C4D C5D 0.0
C3D C4D C5D C6D 0.0
C4D C5D C6D C1D 0.0
O1D C1D C6D C5D -177.8(18)
C2D C1D C6D C5D 0.0
O1F P2' O1E C1E 163.3(17)
O1D P2' O1E C1E 55(2)
Pt1 P2' O1E C1E -72.4(18)
P2' O1E C1E C2E 40(2)
P2' O1E C1E C6E -140.6(13)
O1E C1E C2E C3E 180(2)
C6E C1E C2E C3E 0.0
C1E C2E C3E C4E 0.0
C2E C3E C4E C5E 0.0
C3E C4E C5E C6E 0.0
C4E C5E C6E C1E 0.0
O1E C1E C6E C5E -179.8(19)
C2E C1E C6E C5E 0.0
O1E P2' O1F C1F 164.8(15)
O1D P2' O1F C1F -87.9(17)
Pt1 P2' O1F C1F 38.0(18)
P2' O1F C1F C2F 66.3(19)
P2' O1F C1F C6F -113.9(15)
C6F C1F C2F C3F 0.0
O1F C1F C2F C3F 179.8(18)
C1F C2F C3F C4F 0.0
C2F C3F C4F C5F 0.0
C3F C4F C5F C6F 0.0
C4F C5F C6F C1F 0.0
C2F C1F C6F C5F 0.0
O1F C1F C6F C5F -179.8(17)
